data_2205203
loop_
_publ_author_name
'Hern\'andez-P\'erez, Jos\'e Apuleyo'
'Villafuerte-Castrej\'on, Mar\'ia-Elena'
'Bucio, Lauro'

_publ_section_title
;
 Eu~1.8~La~0.2~BaZnO~5~: a Rietveld refinement using X-ray powder
 diffraction
;
_journal_issue 3
_journal_name_full 'Acta Crystallographica Section E'
_journal_page_first i23
_journal_page_last i25
_journal_paper_doi 10.1107/S1600536805002886
_journal_volume 61
_journal_year 2005
_chemical_formula_iupac 'Eu1.8 La0.2 Ba Zn O5'
_chemical_formula_structural 'Ba Eu1.8 La0.2 Zn O5'
_chemical_formula_sum 'Ba Eu1.8 La0.2 O5 Zn'
_chemical_formula_weight 584.026
_chemical_name_systematic
;
europium lanthanum barium zinc oxide
;
_space_group_IT_number 62
_symmetry_cell_setting orthorhombic
_symmetry_space_group_name_Hall '-P 2c 2ab'
_symmetry_space_group_name_H-M 'P b n m'
_cell_angle_alpha 90.00000
_cell_angle_beta 90.00000
_cell_angle_gamma 90.00000
_cell_formula_units_Z 4
_cell_length_a 7.19520(10)
_cell_length_b 12.5720(2)
_cell_length_c 5.80350(10)
_cell_measurement_temperature 300
_cell_volume 524.973(14)
_computing_cell_refinement 'Please provide details'
_computing_data_collection 'DIFFRAC/AT (Siemens, 1993)'
_computing_molecular_graphics 'ATOMS (Dowty, 2000)'
_computing_publication_material ATOMS
_computing_structure_refinement 'FULLPROF (Rodr\'iguez-Carvajal, 1990)'
_computing_structure_solution 'Please provide details'
_diffrn_ambient_temperature 300
_diffrn_measurement_device_type 'Siemens D5000'
_diffrn_radiation_monochromator graphite
_diffrn_radiation_type CuK\a
_diffrn_radiation_wavelength 1.54175
_diffrn_reflns_limit_h_max 9
_diffrn_reflns_limit_h_min 0
_diffrn_reflns_limit_k_max 16
_diffrn_reflns_limit_k_min 0
_diffrn_reflns_limit_l_max 7
_diffrn_reflns_limit_l_min 0
_exptl_absorpt_coefficient_mu 226.2
_exptl_absorpt_correction_type none
_exptl_crystal_density_diffrn 7.40(10)
_exptl_crystal_F_000 1003.2
_refine_ls_extinction_method none
_refine_ls_goodness_of_fit_all 1.67
_refine_ls_number_parameters 34
_refine_ls_number_reflns 791
_refine_ls_number_restraints 0
_refine_ls_structure_factor_coef Inet
_cod_data_source_file br6178.cif
_cod_data_source_block I
_cod_original_cell_volume 524.970(10)
_cod_database_code 2205203
_cod_database_fobs_code 2205203

loop_
_symmetry_equiv_pos_as_xyz
x,y,z
x+1/2,-y+1/2,-z
-x+1/2,y+1/2,-z+1/2
-x,-y,z+1/2
-x,-y,-z
-x+1/2,y+1/2,z
x+1/2,-y+1/2,z+1/2
x,y,-z+1/2

loop_
_atom_site_label
_atom_site_fract_x
_atom_site_fract_y
_atom_site_fract_z
_atom_site_U_iso_or_equiv
_atom_site_occupancy
Eu1 0.1163(3) 0.29211(14) 0.25000 0.0035(5) 1.0
Eu2 0.3975(3) 0.07426(15) 0.25000 0.0014(5) 0.8
La 0.3975(3) 0.07426(15) 0.25000 0.0014(5) 0.2
Ba 0.9268(3) 0.90100(14) 0.25000 0.0019(5) 1.0
Zn 0.6846(6) 0.6500(3) 0.25000 0.0150(10) 1.0
O1 0.156(2) 0.4235(12) -0.016(2) 0.014(2) 1.0
O2 0.362(2) 0.2315(10) 0.489(2) 0.014(2) 1.0
O3 0.088(3) 0.1018(14) 0.25000 0.014(2) 1.0

loop_
_atom_type_symbol
_atom_type_description
_atom_type_scat_dispersion_real
_atom_type_scat_dispersion_imag
_atom_type_scat_source
Eu Eu3+ -7.71800 11.27600 'International Tables Vol C Tables 4.2.6.8 and 6.1.1.4'
La La3+ -1.71600 9.03600 'International Tables Vol C Tables 4.2.6.8 and 6.1.1.4'
Ba Ba2+ -1.33400 8.46000 'International Tables Vol C Tables 4.2.6.8 and 6.1.1.4'
Zn Zn2+ -1.61200 0.67800 'International Tables Vol C Tables 4.2.6.8 and 6.1.1.4'
O2 O2- 0.0470 0.0320 'International Tables Vol C Tables 4.2.6.8 and 6.1.1.4'

loop_
_geom_bond_atom_site_label_1
_geom_bond_atom_site_label_2
_geom_bond_site_symmetry_2
_geom_bond_distance
_geom_bond_publ_flag
Eu1 O1 1_555 2.28(2) yes
Eu1 O1 8_555 2.28(2) yes
Eu1 O2 1_555 2.370(10) yes
Eu1 O2 2_456 2.390(10) yes
Eu1 O2 7_454 2.390(10) yes
Eu1 O2 8_555 2.370(10) yes
Eu1 O3 1_555 2.40(2) yes
La O1 2_555 2.310(10) yes
La O1 3_545 2.47(2) yes
La O1 6_545 2.47(2) yes
La O1 7_555 2.310(10) yes
La O2 1_555 2.430(10) yes
La O2 8_555 2.430(10) yes
La O3 1_555 2.25(2) yes
Ba O1 2_565 3.240(10) yes
Ba O1 3_655 3.380(10) yes
Ba O1 6_655 3.380(10) yes
Ba O1 7_565 3.240(10) yes
Ba O2 3_655 2.960(10) yes
Ba O2 4_664 3.070(10) yes
Ba O2 5_666 3.070(10) yes
Ba O2 6_655 2.960(10) yes
Ba O3 1_665 2.78(2) yes
Ba O3 4_664 2.9040(10) yes
Ba O3 4_665 2.9040(10) yes
Zn O1 4_665 2.000(10) yes
Zn O1 5_665 2.000(10) yes
Zn O2 4_664 2.150(10) yes
Zn O2 5_666 2.150(10) yes
Zn O3 3_555 2.05(2) yes
